data_4301306
loop_
_publ_author_name
'Nathan J. Silvernail'
'Marilyn M. Olmstead'
'Bruce C. Noll'

_publ_contact_author_address
;University of Notre Dame
Department of Chemistry and Biochemistry
251 Nieuwland Science Hall
Notre Dame, IN 46556-5670
;
_publ_contact_author_email W.R.Scheidt.1@nd.edu
_publ_contact_author_fax 1(574)6316652
_publ_contact_author_name 'Professor W. Robert Scheidt'
_publ_contact_author_phone 1(574)6315939
_publ_section_title
;
Tetragonal to Triclinic-A Phase Change for [Fe(TPP)(NO)]
;
_journal_name_full 'Inorganic Chemistry'
_journal_page_first 971
_journal_page_last 977
_journal_paper_doi 10.1021/ic801617q
_journal_volume 48
_journal_year 2009
_chemical_compound_source synthesized
_chemical_formula_moiety 'C44 H28 Fe N5 O1'
_chemical_formula_sum 'C44 H28 Fe N5 O1.04'
_chemical_formula_weight 698.56
_chemical_name_common '[Fe(TPP)(NO]'
_chemical_name_systematic
; 
 ? 
;
_space_group_IT_number 87
_symmetry_cell_setting tetragonal
_symmetry_space_group_name_Hall '-I 4'
_symmetry_space_group_name_H-M 'I 4/m'
_atom_sites_solution_hydrogens geom
_atom_sites_solution_primary direct
_atom_sites_solution_secondary difmap
_audit_creation_method SHELXL-97
_cell_angle_alpha 90.00
_cell_angle_beta 90.00
_cell_angle_gamma 90.00
_cell_formula_units_Z 2
_cell_length_a 13.4502(3)
_cell_length_b 13.4502(3)
_cell_length_c 9.7533(4)
_cell_measurement_reflns_used 3281
_cell_measurement_temperature 293(2)
_cell_measurement_theta_max 23.3164
_cell_measurement_theta_min 2.1413
_cell_volume 1764.45(9)
_computing_data_collection 'APEX2/SAINT (Bruker, 2004)'
_computing_data_reduction 'SAINT/XPREP (Bruker, 2004; Sheldrick, 2001)'
_computing_molecular_graphics 'Platon (Spek, 2004)'
_computing_publication_material 'XCIF (Sheldrick, 2001)'
_computing_structure_refinement 'SHELXL-97 (Sheldrick, 1997)'
_computing_structure_solution 'SHELXS-97 (Sheldrick, 1990)'
_diffrn_ambient_temperature 293(2)
_diffrn_detector_area_resol_mean 8.33
_diffrn_measured_fraction_theta_full 0.997
_diffrn_measured_fraction_theta_max 0.997
_diffrn_measurement_device_type 'Bruker SMART APEX CCD'
_diffrn_measurement_method '\w and \f scans'
_diffrn_radiation_monochromator graphite
_diffrn_radiation_source 'fine-focus sealed tube'
_diffrn_radiation_type MoK\a
_diffrn_radiation_wavelength 0.71073
_diffrn_reflns_av_R_equivalents 0.0318
_diffrn_reflns_av_sigmaI/netI 0.0173
_diffrn_reflns_limit_h_max 17
_diffrn_reflns_limit_h_min -17
_diffrn_reflns_limit_k_max 17
_diffrn_reflns_limit_k_min -17
_diffrn_reflns_limit_l_max 12
_diffrn_reflns_limit_l_min -12
_diffrn_reflns_number 9687
_diffrn_reflns_theta_full 27.85
_diffrn_reflns_theta_max 27.85
_diffrn_reflns_theta_min 2.14
_exptl_absorpt_coefficient_mu 0.470
_exptl_absorpt_correction_T_max 0.9320
_exptl_absorpt_correction_T_min 0.8491
_exptl_absorpt_correction_type multi-scan
_exptl_absorpt_process_details 'Blessing, R.H. ACTA Cryst. (1995) A51, 33-38'
_exptl_crystal_colour 'dark red'
_exptl_crystal_density_diffrn 1.315
_exptl_crystal_density_method 'not measured'
_exptl_crystal_description 'square bipyramid'
_exptl_crystal_F_000 722.6
_exptl_crystal_recrystallization_method 'liquid diffusion (chloroform/methanol)'
_exptl_crystal_size_max 0.36
_exptl_crystal_size_mid 0.25
_exptl_crystal_size_min 0.15
_refine_diff_density_max 0.236
_refine_diff_density_min -0.254
_refine_diff_density_rms 0.040
_refine_ls_extinction_coef 0.0109(13)
_refine_ls_extinction_expression Fc^*^=kFc[1+0.001xFc^2^\l^3^/sin(2\q)]^-1/4^
_refine_ls_extinction_method SHELXL
_refine_ls_goodness_of_fit_ref 1.064
_refine_ls_hydrogen_treatment constr
_refine_ls_matrix_type full
_refine_ls_number_parameters 83
_refine_ls_number_reflns 1108
_refine_ls_number_restraints 0
_refine_ls_restrained_S_all 1.064
_refine_ls_R_factor_all 0.0497
_refine_ls_R_factor_gt 0.0372
_refine_ls_shift/su_max 0.000
_refine_ls_shift/su_mean 0.000
_refine_ls_structure_factor_coef Fsqd
_refine_ls_weighting_details 'calc w=1/[\s^2^(Fo^2^)+(0.0648P)^2^+0.0000P] where P=(Fo^2^+2Fc^2^)/3'
_refine_ls_weighting_scheme calc
_refine_ls_wR_factor_gt 0.1024
_refine_ls_wR_factor_ref 0.1115
_reflns_number_gt 881
_reflns_number_total 1108
_reflns_threshold_expression >2sigma(I)
_cod_data_source_file ic801617q_si_002_11.cif
_cod_data_source_block 293_cryst_2
_cod_depositor_comments
;
The following automatic conversions were performed:
'_symmetry_cell_setting' value 'Tetragonal' changed to 'tetragonal'
according to '/home/saulius/struct/CIF-dictionaries/cif_core.dic'
dictionary named 'cif_core.dic' version 2.4.1 from 2010-06-29.

Automatic conversion script
Id: cif_fix_enum 1527 2010-12-29 10:47:43Z saulius 
;
_cod_original_sg_symbol_Hall '-I 4 '
_cod_original_sg_symbol_H-M 'I 4/m  '
_cod_database_code 4301306

loop_
_symmetry_equiv_pos_as_xyz
'x, y, z'
'-y, x, z'
'-x, -y, z'
'y, -x, z'
'x+1/2, y+1/2, z+1/2'
'-y+1/2, x+1/2, z+1/2'
'-x+1/2, -y+1/2, z+1/2'
'y+1/2, -x+1/2, z+1/2'
'-x, -y, -z'
'y, -x, -z'
'x, y, -z'
'-y, x, -z'
'-x+1/2, -y+1/2, -z+1/2'
'y+1/2, -x+1/2, -z+1/2'
'x+1/2, y+1/2, -z+1/2'
'-y+1/2, x+1/2, -z+1/2'

loop_
_atom_site_label
_atom_site_type_symbol
_atom_site_fract_x
_atom_site_fract_y
_atom_site_fract_z
_atom_site_U_iso_or_equiv
_atom_site_adp_type
_atom_site_occupancy
_atom_site_symmetry_multiplicity
_atom_site_calc_flag
_atom_site_refinement_flags
_atom_site_disorder_assembly
_atom_site_disorder_group
Fe1 Fe 0.5000 0.5000 0.0231(3) 0.0481(7) Uani 0.50 4 d SP . .
N1 N 0.35723(13) 0.46306(13) 0.0000 0.0510(4) Uani 1 2 d S . .
C(M1 C 0.37032(16) 0.28065(15) 0.0000 0.0532(5) Uani 1 2 d S . .
C(A1 C 0.27654(15) 0.52632(17) 0.0000 0.0540(5) Uani 1 2 d S . .
C(A2 C 0.31748(15) 0.36872(16) 0.0000 0.0538(5) Uani 1 2 d S . .
C(B1 C 0.18608(17) 0.47042(18) 0.0000 0.0648(6) Uani 1 2 d S . .
H(B1 H 0.1219 0.4963 0.0000 0.078 Uiso 1 2 calc SR . .
C(B2 C 0.21075(17) 0.37414(18) 0.0000 0.0640(6) Uani 1 2 d S . .
H(B2 H 0.1670 0.3206 0.0000 0.077 Uiso 1 2 calc SR . .
C10 C 0.31372(16) 0.18460(16) 0.0000 0.0559(5) Uani 1 2 d S . .
C11 C 0.28751(17) 0.13973(15) 0.1203(2) 0.0802(6) Uani 1 1 d . . .
H11 H 0.3058 0.1685 0.2033 0.096 Uiso 1 1 calc R . .
C12 C 0.23390(19) 0.05176(16) 0.1200(3) 0.0894(7) Uani 1 1 d . . .
H12 H 0.2165 0.0220 0.2027 0.107 Uiso 1 1 calc R . .
C13 C 0.2065(2) 0.00859(18) 0.0000 0.0778(8) Uani 1 2 d S . .
H13 H 0.1694 -0.0498 0.0000 0.093 Uiso 1 2 calc SR . .
N2 N 0.5000 0.5000 0.1998(6) 0.0481(11) Uani 0.50 4 d SP . .
O1 O 0.478(5) 0.464(3) 0.2972(10) 0.084(6) Uani 0.13 1 d P . .

loop_
_atom_site_aniso_label
_atom_site_aniso_U_11
_atom_site_aniso_U_22
_atom_site_aniso_U_33
_atom_site_aniso_U_23
_atom_site_aniso_U_13
_atom_site_aniso_U_12
Fe1 0.0433(3) 0.0433(3) 0.058(2) 0.000 0.000 0.000
N1 0.0473(9) 0.0467(9) 0.0591(11) 0.000 0.000 -0.0006(7)
C(M1 0.0542(11) 0.0485(11) 0.0568(12) 0.000 0.000 -0.0053(9)
C(A1 0.0465(10) 0.0550(11) 0.0604(13) 0.000 0.000 0.0007(9)
C(A2 0.0475(10) 0.0515(11) 0.0624(13) 0.000 0.000 -0.0052(9)
C(B1 0.0457(11) 0.0615(13) 0.0871(17) 0.000 0.000 -0.0006(9)
C(B2 0.0486(11) 0.0563(12) 0.0872(17) 0.000 0.000 -0.0056(9)
C10 0.0512(11) 0.0464(10) 0.0700(14) 0.000 0.000 -0.0014(8)
C11 0.0982(14) 0.0701(11) 0.0722(12) 0.0051(9) -0.0032(10) -0.0238(10)
C12 0.1003(16) 0.0699(12) 0.0982(16) 0.0208(11) 0.0038(12) -0.0216(11)
C13 0.0610(14) 0.0453(12) 0.127(3) 0.000 0.000 -0.0055(10)
N2 0.0427(14) 0.0427(14) 0.059(3) 0.000 0.000 0.000
O1 0.10(3) 0.079(16) 0.070(5) 0.015(7) 0.021(13) 0.005(11)

loop_
_atom_type_symbol
_atom_type_description
_atom_type_scat_dispersion_real
_atom_type_scat_dispersion_imag
_atom_type_scat_source
C C 0.0033 0.0016 'International Tables Vol C Tables 4.2.6.8 and 6.1.1.4'
H H 0.0000 0.0000 'International Tables Vol C Tables 4.2.6.8 and 6.1.1.4'
Fe Fe 0.3463 0.8444 'International Tables Vol C Tables 4.2.6.8 and 6.1.1.4'
N N 0.0061 0.0033 'International Tables Vol C Tables 4.2.6.8 and 6.1.1.4'
O O 0.0106 0.0060 'International Tables Vol C Tables 4.2.6.8 and 6.1.1.4'

loop_
_geom_angle_atom_site_label_1
_geom_angle_atom_site_label_2
_geom_angle_atom_site_label_3
_geom_angle
_geom_angle_site_symmetry_1
_geom_angle_site_symmetry_3
_geom_angle_publ_flag
Fe1 Fe1 N2 179.995(2) 9_665 . ?
Fe1 Fe1 N1 83.53(7) 9_665 10_565 ?
N2 Fe1 N1 96.47(7) . 10_565 ?
Fe1 Fe1 N1 83.52(7) 9_665 2_655 ?
N2 Fe1 N1 96.47(7) . 2_655 ?
N1 Fe1 N1 167.05(15) 10_565 2_655 ?
Fe1 Fe1 N1 83.53(8) 9_665 . ?
N2 Fe1 N1 96.47(7) . . ?
N1 Fe1 N1 89.272(17) 10_565 . ?
N1 Fe1 N1 89.271(17) 2_655 . ?
Fe1 Fe1 N1 83.52(7) 9_665 9_665 ?
N2 Fe1 N1 96.47(7) . 9_665 ?
N1 Fe1 N1 89.271(17) 10_565 9_665 ?
N1 Fe1 N1 89.273(17) 2_655 9_665 ?
N1 Fe1 N1 167.05(15) . 9_665 ?
Fe1 Fe1 N2 0.004(2) 9_665 9_665 ?
N2 Fe1 N2 180.0 . 9_665 ?
N1 Fe1 N2 83.53(7) 10_565 9_665 ?
N1 Fe1 N2 83.53(7) 2_655 9_665 ?
N1 Fe1 N2 83.53(7) . 9_665 ?
N1 Fe1 N2 83.53(7) 9_665 9_665 ?
C(A2 N1 C(A1 105.25(17) . . ?
C(A2 N1 Fe1 127.08(14) . . ?
C(A1 N1 Fe1 127.12(14) . . ?
C(A2 N1 Fe1 127.08(14) . 9_665 ?
C(A1 N1 Fe1 127.12(14) . 9_665 ?
C(A2 C(M1 C(A1 123.2(2) . 2_655 ?
C(A2 C(M1 C10 118.53(19) . . ?
C(A1 C(M1 C10 118.23(19) 2_655 . ?
N1 C(A1 C(M1 125.82(19) . 10_565 ?
N1 C(A1 C(B1 110.2(2) . . ?
C(M1 C(A1 C(B1 124.0(2) 10_565 . ?
N1 C(A2 C(M1 126.19(19) . . ?
N1 C(A2 C(B2 109.94(19) . . ?
C(M1 C(A2 C(B2 123.9(2) . . ?
C(B2 C(B1 C(A1 107.34(19) . . ?
C(B2 C(B1 H(B1 126.3 . . ?
C(A1 C(B1 H(B1 126.3 . . ?
C(B1 C(B2 C(A2 107.3(2) . . ?
C(B1 C(B2 H(B2 126.4 . . ?
C(A2 C(B2 H(B2 126.4 . . ?
C11 C10 C11 118.5(2) 11 . ?
C11 C10 C(M1 120.77(11) 11 . ?
C11 C10 C(M1 120.77(11) . . ?
C10 C11 C12 120.6(2) . . ?
C10 C11 H11 119.7 . . ?
C12 C11 H11 119.7 . . ?
C13 C12 C11 120.6(2) . . ?
C13 C12 H12 119.7 . . ?
C11 C12 H12 119.7 . . ?
C12 C13 C12 119.1(2) . 11 ?
C12 C13 H13 120.4 . . ?
C12 C13 H13 120.4 11 . ?
O1 N2 O1 62.1(13) 2_655 4_565 ?
O1 N2 O1 62.1(13) 3_665 . ?
O1 N2 Fe1 149.0(6) 2_655 . ?
O1 N2 Fe1 149.0(6) 4_565 . ?
O1 N2 Fe1 149.0(7) 3_665 . ?
O1 N2 Fe1 149.0(6) . . ?
O1 N2 Fe1 149.0(6) 2_655 9_665 ?
O1 N2 Fe1 149.0(6) 4_565 9_665 ?
O1 N2 Fe1 149.0(7) 3_665 9_665 ?
O1 N2 Fe1 149.0(6) . 9_665 ?
O1 O1 O1 90.00(2) 4_565 2_655 ?
O1 O1 N2 68.6(4) 4_565 . ?
O1 O1 N2 68.6(4) 2_655 . ?
N2 O1 O1 59.0(6) . 3_665 ?

loop_
_geom_bond_atom_site_label_1
_geom_bond_atom_site_label_2
_geom_bond_distance
_geom_bond_site_symmetry_2
_geom_bond_publ_flag
Fe1 Fe1 0.450(5) 9_665 ?
Fe1 N2 1.724(6) . ?
Fe1 N1 1.9962(17) 10_565 ?
Fe1 N1 1.9962(17) 2_655 ?
Fe1 N1 1.9963(17) . ?
Fe1 N1 1.9963(17) 9_665 ?
Fe1 N2 2.174(6) 9_665 ?
N1 C(A2 1.377(3) . ?
N1 C(A1 1.379(3) . ?
N1 Fe1 1.9963(17) 9_665 ?
C(M1 C(A2 1.381(3) . ?
C(M1 C(A1 1.391(3) 2_655 ?
C(M1 C10 1.499(3) . ?
C(A1 C(M1 1.391(3) 10_565 ?
C(A1 C(B1 1.430(3) . ?
C(A2 C(B2 1.437(3) . ?
C(B1 C(B2 1.337(3) . ?
C(B1 H(B1 0.9300 . ?
C(B2 H(B2 0.9300 . ?
C10 C11 1.366(2) 11 ?
C10 C11 1.366(2) . ?
C11 C12 1.386(3) . ?
C11 H11 0.9300 . ?
C12 C13 1.357(3) . ?
C12 H12 0.9300 . ?
C13 C12 1.357(3) 11 ?
C13 H13 0.9300 . ?
N2 O1 1.108(11) 2_655 ?
N2 O1 1.108(11) 4_565 ?
N2 O1 1.108(11) 3_665 ?
N2 O1 1.108(11) . ?
N2 Fe1 2.174(6) 9_665 ?
